data_4081397
loop_
_publ_author_name
'Arrowsmith, Merle'
'Crimmin, Mark R.'
'Hill, Michael S.'
'Lomas, Sarah L.'
'MacDougall, Dugald J.'
'Mahon, Mary F.'

_publ_section_title
;
 Catalytic and Stoichiometric Cumulene Formation within Dimeric Group 2
 Acetylides
;
_journal_issue 17
_journal_name_full Organometallics
_journal_page_first 4961
_journal_paper_doi 10.1021/om400678d
_journal_volume 32
_journal_year 2013
_chemical_formula_sum 'C76 H96 Ca2 N4 O2'
_chemical_formula_weight 1177.73
_chemical_name_systematic
; 
 ? 
;
_space_group_IT_number 14
_symmetry_cell_setting monoclinic
_symmetry_space_group_name_Hall '-P 2yn'
_symmetry_space_group_name_H-M 'P 1 21/n 1'
_atom_sites_solution_hydrogens geom
_atom_sites_solution_primary direct
_atom_sites_solution_secondary difmap
_audit_creation_method SHELXL-97
_cell_angle_alpha 90.00
_cell_angle_beta 106.0540(10)
_cell_angle_gamma 90.00
_cell_formula_units_Z 2
_cell_length_a 14.5832(2)
_cell_length_b 13.6656(2)
_cell_length_c 18.4258(3)
_cell_measurement_reflns_used 47239
_cell_measurement_temperature 150(2)
_cell_measurement_theta_max 27.485
_cell_measurement_theta_min 2.910
_cell_volume 3528.84(9)
_computing_cell_refinement 'HKL Scalepack (Otwinowski & Minor 1997)'
_computing_data_collection 'Collect (Bruker AXS BV, 1997-2004)'
_computing_data_reduction 'Denzo & Scalepack (Otwinowski & Minor, 1997)'
_computing_molecular_graphics 'ORTEX (P.McArdle, 1995)'
_computing_publication_material 'SHELXL-97/2 (Sheldrick,1997)'
_computing_structure_refinement 'SHELXL-97 (Sheldrick, 1997)'
_computing_structure_solution 'SHELXS-97 (Sheldrick, 1990)'
_diffrn_ambient_temperature 150(2)
_diffrn_measured_fraction_theta_full 0.996
_diffrn_measured_fraction_theta_max 0.996
_diffrn_measurement_device_type '95mm CCD camera on \k-goniostat'
_diffrn_measurement_method CCD
_diffrn_radiation_monochromator graphite
_diffrn_radiation_source 'fine-focus sealed tube'
_diffrn_radiation_type MoK\a
_diffrn_radiation_wavelength 0.71073
_diffrn_reflns_av_R_equivalents 0.0778
_diffrn_reflns_av_sigmaI/netI 0.0420
_diffrn_reflns_limit_h_max 18
_diffrn_reflns_limit_h_min -18
_diffrn_reflns_limit_k_max 17
_diffrn_reflns_limit_k_min -17
_diffrn_reflns_limit_l_max 23
_diffrn_reflns_limit_l_min -23
_diffrn_reflns_number 57031
_diffrn_reflns_theta_full 27.48
_diffrn_reflns_theta_max 27.48
_diffrn_reflns_theta_min 4.10
_exptl_absorpt_coefficient_mu 0.207
_exptl_absorpt_correction_T_max 0.981
_exptl_absorpt_correction_T_min 0.830
_exptl_absorpt_correction_type multi-scan
_exptl_absorpt_process_details
;
multi-scan from symmetry-related measurements 
 Sortav (Blessing 1995)
;
_exptl_crystal_colour colourless
_exptl_crystal_density_diffrn 1.108
_exptl_crystal_density_method 'not measured'
_exptl_crystal_description block
_exptl_crystal_F_000 1272
_exptl_crystal_size_max 0.15
_exptl_crystal_size_mid 0.10
_exptl_crystal_size_min 0.10
_refine_diff_density_max 0.421
_refine_diff_density_min -0.366
_refine_diff_density_rms 0.052
_refine_ls_extinction_method none
_refine_ls_goodness_of_fit_ref 1.026
_refine_ls_hydrogen_treatment constr
_refine_ls_matrix_type full
_refine_ls_number_parameters 381
_refine_ls_number_reflns 8051
_refine_ls_number_restraints 0
_refine_ls_restrained_S_all 1.026
_refine_ls_R_factor_all 0.0682
_refine_ls_R_factor_gt 0.0452
_refine_ls_shift/su_max 0.000
_refine_ls_shift/su_mean 0.000
_refine_ls_structure_factor_coef Fsqd
_refine_ls_weighting_details 'calc w=1/[\s^2^(Fo^2^)+(0.0560P)^2^+1.3885P] where P=(Fo^2^+2Fc^2^)/3'
_refine_ls_weighting_scheme calc
_refine_ls_wR_factor_gt 0.1104
_refine_ls_wR_factor_ref 0.1230
_reflns_number_gt 6018
_reflns_number_total 8051
_reflns_threshold_expression >2sigma(I)
_cod_data_source_file om400678d_si_002.cif
_cod_data_source_block h08msh18-Cpd-9
_cod_original_sg_symbol_H-M P21/n
_cod_database_code 4081397

loop_
_symmetry_equiv_pos_as_xyz
'x, y, z'
'-x+1/2, y+1/2, -z+1/2'
'-x, -y, -z'
'x-1/2, -y-1/2, z-1/2'

loop_
_atom_site_label
_atom_site_type_symbol
_atom_site_fract_x
_atom_site_fract_y
_atom_site_fract_z
_atom_site_U_iso_or_equiv
_atom_site_adp_type
_atom_site_occupancy
_atom_site_symmetry_multiplicity
_atom_site_calc_flag
_atom_site_refinement_flags
Ca1 Ca 0.39669(2) 0.00642(2) 0.052494(18) 0.02620(10) Uani 1 1 d .
O1 O 0.45708(8) 0.08131(9) 0.19584(6) 0.0362(3) Uani 1 1 d .
N1 N 0.29478(8) -0.11128(9) 0.07981(7) 0.0240(3) Uani 1 1 d .
N2 N 0.25040(9) 0.08817(9) 0.01128(7) 0.0260(3) Uani 1 1 d .
C1 C 0.17403(12) -0.16691(13) 0.14201(10) 0.0355(4) Uani 1 1 d .
H1A H 0.2016 -0.2314 0.1379 0.053 Uiso 1 1 calc R
H1B H 0.1046 -0.1698 0.1207 0.053 Uiso 1 1 calc R
H1C H 0.1892 -0.1479 0.1953 0.053 Uiso 1 1 calc R
C2 C 0.21525(10) -0.09232(11) 0.09904(8) 0.0258(3) Uani 1 1 d .
C3 C 0.16415(11) -0.00354(11) 0.08282(9) 0.0269(3) Uani 1 1 d .
H3 H 0.1137 0.0034 0.1059 0.032 Uiso 1 1 calc R
C4 C 0.17580(11) 0.07621(11) 0.03813(9) 0.0267(3) Uani 1 1 d .
C5 C 0.09603(12) 0.15153(13) 0.02268(11) 0.0382(4) Uani 1 1 d .
H5A H 0.0939 0.1867 -0.0241 0.057 Uiso 1 1 calc R
H5B H 0.1078 0.1980 0.0647 0.057 Uiso 1 1 calc R
H5C H 0.0349 0.1184 0.0175 0.057 Uiso 1 1 calc R
C6 C 0.33348(10) -0.20840(11) 0.08677(9) 0.0261(3) Uani 1 1 d .
C7 C 0.39813(11) -0.24024(12) 0.15406(10) 0.0320(4) Uani 1 1 d .
C8 C 0.43894(13) -0.33301(14) 0.15590(12) 0.0435(4) Uani 1 1 d .
H8 H 0.4823 -0.3555 0.2014 0.052 Uiso 1 1 calc R
C9 C 0.41773(14) -0.39217(14) 0.09358(14) 0.0506(5) Uani 1 1 d .
H9 H 0.4457 -0.4553 0.0962 0.061 Uiso 1 1 calc R
C10 C 0.35553(14) -0.36005(14) 0.02680(12) 0.0454(5) Uani 1 1 d .
H10 H 0.3415 -0.4014 -0.0163 0.054 Uiso 1 1 calc R
C11 C 0.31290(11) -0.26780(12) 0.02160(10) 0.0326(4) Uani 1 1 d .
C12 C 0.42673(13) -0.17611(14) 0.22359(10) 0.0385(4) Uani 1 1 d .
H12 H 0.3899 -0.1136 0.2119 0.046 Uiso 1 1 calc R
C13 C 0.40311(15) -0.22306(18) 0.29153(11) 0.0550(5) Uani 1 1 d .
H13A H 0.4227 -0.1791 0.3351 0.082 Uiso 1 1 calc R
H13B H 0.4372 -0.2854 0.3035 0.082 Uiso 1 1 calc R
H13C H 0.3342 -0.2348 0.2796 0.082 Uiso 1 1 calc R
C14 C 0.53288(14) -0.15092(16) 0.24224(12) 0.0485(5) Uani 1 1 d .
H14A H 0.5505 -0.1094 0.2873 0.073 Uiso 1 1 calc R
H14B H 0.5455 -0.1159 0.1996 0.073 Uiso 1 1 calc R
H14C H 0.5706 -0.2113 0.2517 0.073 Uiso 1 1 calc R
C15 C 0.24642(13) -0.23160(14) -0.05183(10) 0.0383(4) Uani 1 1 d .
H15 H 0.2554 -0.1592 -0.0535 0.046 Uiso 1 1 calc R
C16 C 0.26799(15) -0.27445(18) -0.12217(12) 0.0539(5) Uani 1 1 d .
H16A H 0.2230 -0.2477 -0.1676 0.081 Uiso 1 1 calc R
H16B H 0.2615 -0.3458 -0.1219 0.081 Uiso 1 1 calc R
H16C H 0.3333 -0.2573 -0.1221 0.081 Uiso 1 1 calc R
C17 C 0.14190(14) -0.24931(19) -0.05555(12) 0.0555(6) Uani 1 1 d .
H17A H 0.1012 -0.2246 -0.1036 0.083 Uiso 1 1 calc R
H17B H 0.1264 -0.2151 -0.0137 0.083 Uiso 1 1 calc R
H17C H 0.1309 -0.3196 -0.0517 0.083 Uiso 1 1 calc R
C18 C 0.25077(11) 0.16410(13) -0.04202(10) 0.0335(4) Uani 1 1 d .
C19 C 0.29441(14) 0.25470(14) -0.01647(13) 0.0517(5) Uani 1 1 d .
C20 C 0.29944(18) 0.32449(19) -0.07127(19) 0.0796(9) Uani 1 1 d .
H20 H 0.3282 0.3862 -0.0556 0.095 Uiso 1 1 calc R
C21 C 0.26363(19) 0.3054(2) -0.14715(19) 0.0838(10) Uani 1 1 d .
H21 H 0.2671 0.3539 -0.1832 0.101 Uiso 1 1 calc R
C22 C 0.22307(17) 0.2168(2) -0.17065(14) 0.0649(7) Uani 1 1 d .
H22 H 0.1994 0.2043 -0.2232 0.078 Uiso 1 1 calc R
C23 C 0.21545(13) 0.14429(15) -0.11969(10) 0.0421(5) Uani 1 1 d .
C24 C 0.33499(18) 0.27812(16) 0.06665(15) 0.0675(7) Uani 1 1 d .
H24 H 0.3299 0.2177 0.0959 0.081 Uiso 1 1 calc R
C25 C 0.44047(19) 0.30604(19) 0.0855(2) 0.0904(10) Uani 1 1 d .
H25A H 0.4644 0.3204 0.1395 0.136 Uiso 1 1 calc R
H25B H 0.4478 0.3640 0.0563 0.136 Uiso 1 1 calc R
H25C H 0.4768 0.2516 0.0726 0.136 Uiso 1 1 calc R
C26 C 0.2793(2) 0.3593(2) 0.0928(2) 0.0851(9) Uani 1 1 d .
H26A H 0.3074 0.3716 0.1468 0.128 Uiso 1 1 calc R
H26B H 0.2126 0.3392 0.0841 0.128 Uiso 1 1 calc R
H26C H 0.2820 0.4193 0.0643 0.128 Uiso 1 1 calc R
C27 C 0.17134(17) 0.04741(18) -0.14788(11) 0.0563(6) Uani 1 1 d .
H27 H 0.1998 -0.0021 -0.1080 0.068 Uiso 1 1 calc R
C28 C 0.0665(2) 0.0457(3) -0.1589(2) 0.1006(12) Uani 1 1 d .
H28A H 0.0523 0.0684 -0.1128 0.151 Uiso 1 1 calc R
H28B H 0.0428 -0.0213 -0.1702 0.151 Uiso 1 1 calc R
H28C H 0.0354 0.0888 -0.2010 0.151 Uiso 1 1 calc R
C29 C 0.19178(19) 0.0128(3) -0.22031(16) 0.0951(11) Uani 1 1 d .
H29A H 0.2608 0.0126 -0.2136 0.143 Uiso 1 1 calc R
H29B H 0.1610 0.0570 -0.2618 0.143 Uiso 1 1 calc R
H29C H 0.1666 -0.0536 -0.2323 0.143 Uiso 1 1 calc R
C30 C 0.57915(12) 0.05454(15) 0.06789(10) 0.0392(4) Uani 1 1 d .
C31 C 0.57109(12) 0.07811(14) 0.12948(10) 0.0385(4) Uani 1 1 d .
C32 C 0.55663(12) 0.10226(15) 0.20303(10) 0.0409(4) Uani 1 1 d .
H32A H 0.5985 0.0618 0.2434 0.049 Uiso 1 1 calc R
H32B H 0.5708 0.1722 0.2152 0.049 Uiso 1 1 calc R
C33 C 0.42914(12) 0.08409(13) 0.26204(10) 0.0353(4) Uani 1 1 d .
C34 C 0.49159(15) 0.09915(15) 0.33315(11) 0.0455(5) Uani 1 1 d .
H34 H 0.5571 0.1129 0.3389 0.055 Uiso 1 1 calc R
C35 C 0.45622(17) 0.09370(16) 0.39562(12) 0.0541(5) Uani 1 1 d .
H35 H 0.4983 0.1031 0.4446 0.065 Uiso 1 1 calc R
C36 C 0.36132(18) 0.07495(15) 0.38788(13) 0.0550(6) Uani 1 1 d .
H36 H 0.3384 0.0697 0.4312 0.066 Uiso 1 1 calc R
C37 C 0.29958(15) 0.06376(14) 0.31653(12) 0.0483(5) Uani 1 1 d .
H37 H 0.2337 0.0528 0.3109 0.058 Uiso 1 1 calc R
C38 C 0.33287(13) 0.06845(13) 0.25323(11) 0.0390(4) Uani 1 1 d .
H38 H 0.2901 0.0610 0.2042 0.047 Uiso 1 1 calc R

loop_
_atom_site_aniso_label
_atom_site_aniso_U_11
_atom_site_aniso_U_22
_atom_site_aniso_U_33
_atom_site_aniso_U_23
_atom_site_aniso_U_13
_atom_site_aniso_U_12
Ca1 0.02091(16) 0.02848(17) 0.03095(17) 0.00192(13) 0.01005(12) 0.00111(12)
O1 0.0300(6) 0.0486(7) 0.0323(6) -0.0066(5) 0.0121(5) -0.0056(5)
N1 0.0228(6) 0.0254(6) 0.0235(6) 0.0008(5) 0.0060(5) 0.0012(5)
N2 0.0261(6) 0.0251(7) 0.0287(7) 0.0032(5) 0.0109(5) 0.0036(5)
C1 0.0321(9) 0.0358(9) 0.0425(10) 0.0093(7) 0.0168(7) 0.0020(7)
C2 0.0236(7) 0.0298(8) 0.0242(8) -0.0003(6) 0.0068(6) -0.0023(6)
C3 0.0232(7) 0.0320(8) 0.0281(8) 0.0005(6) 0.0116(6) 0.0018(6)
C4 0.0257(8) 0.0281(8) 0.0264(8) -0.0012(6) 0.0075(6) 0.0032(6)
C5 0.0335(9) 0.0381(10) 0.0478(10) 0.0099(8) 0.0191(8) 0.0127(7)
C6 0.0235(7) 0.0247(8) 0.0315(8) 0.0006(6) 0.0100(6) -0.0011(6)
C7 0.0291(8) 0.0298(8) 0.0370(9) 0.0054(7) 0.0093(7) 0.0032(7)
C8 0.0388(10) 0.0353(10) 0.0547(12) 0.0108(9) 0.0101(9) 0.0096(8)
C9 0.0491(11) 0.0265(9) 0.0782(15) 0.0002(9) 0.0208(11) 0.0089(8)
C10 0.0467(11) 0.0336(10) 0.0587(12) -0.0141(9) 0.0192(10) -0.0032(8)
C11 0.0294(8) 0.0317(9) 0.0386(9) -0.0061(7) 0.0129(7) -0.0039(7)
C12 0.0402(10) 0.0408(10) 0.0298(9) 0.0056(7) 0.0015(7) 0.0079(8)
C13 0.0499(12) 0.0752(15) 0.0377(11) 0.0122(10) 0.0086(9) 0.0074(11)
C14 0.0432(11) 0.0523(12) 0.0419(11) 0.0035(9) -0.0017(9) -0.0004(9)
C15 0.0387(9) 0.0443(10) 0.0308(9) -0.0097(8) 0.0080(7) -0.0064(8)
C16 0.0500(12) 0.0731(15) 0.0415(11) -0.0222(10) 0.0175(9) -0.0170(11)
C17 0.0371(10) 0.0885(17) 0.0391(11) -0.0119(11) 0.0073(8) -0.0008(10)
C18 0.0273(8) 0.0349(9) 0.0425(10) 0.0137(7) 0.0165(7) 0.0101(7)
C19 0.0440(11) 0.0357(10) 0.0739(15) 0.0204(10) 0.0138(10) 0.0017(8)
C20 0.0584(15) 0.0564(15) 0.119(3) 0.0487(16) 0.0162(15) -0.0049(12)
C21 0.0613(15) 0.095(2) 0.101(2) 0.0726(19) 0.0319(15) 0.0163(15)
C22 0.0565(13) 0.0902(19) 0.0565(13) 0.0437(13) 0.0298(11) 0.0303(13)
C23 0.0374(9) 0.0552(12) 0.0388(10) 0.0179(9) 0.0192(8) 0.0213(9)
C24 0.0767(16) 0.0286(11) 0.0856(18) 0.0029(11) 0.0031(13) -0.0122(10)
C25 0.0635(16) 0.0508(15) 0.137(3) -0.0336(16) -0.0055(17) 0.0018(12)
C26 0.0865(19) 0.0620(17) 0.118(2) -0.0081(16) 0.0464(18) -0.0160(15)
C27 0.0749(15) 0.0624(14) 0.0289(10) 0.0025(9) 0.0099(10) 0.0163(12)
C28 0.085(2) 0.122(3) 0.118(3) -0.066(2) 0.0682(19) -0.0379(19)
C29 0.0556(15) 0.160(3) 0.0652(17) -0.0462(18) 0.0094(13) 0.0286(17)
C30 0.0261(8) 0.0532(11) 0.0408(10) -0.0068(8) 0.0136(7) -0.0080(8)
C31 0.0269(8) 0.0493(11) 0.0406(10) -0.0075(8) 0.0113(7) -0.0106(7)
C32 0.0309(9) 0.0554(12) 0.0380(10) -0.0123(8) 0.0123(8) -0.0123(8)
C33 0.0408(10) 0.0342(9) 0.0356(9) -0.0052(7) 0.0183(8) -0.0008(7)
C34 0.0480(11) 0.0517(12) 0.0386(10) -0.0071(9) 0.0153(9) -0.0027(9)
C35 0.0740(15) 0.0561(13) 0.0360(10) -0.0088(9) 0.0214(10) 0.0004(11)
C36 0.0823(16) 0.0441(12) 0.0538(13) -0.0068(10) 0.0444(12) -0.0031(11)
C37 0.0553(12) 0.0368(10) 0.0650(14) -0.0081(9) 0.0370(11) -0.0038(9)
C38 0.0405(10) 0.0329(9) 0.0485(11) -0.0075(8) 0.0208(8) -0.0005(7)

loop_
_atom_type_symbol
_atom_type_description
_atom_type_scat_dispersion_real
_atom_type_scat_dispersion_imag
_atom_type_scat_source
C C 0.0033 0.0016 'International Tables Vol C Tables 4.2.6.8 and 6.1.1.4'
H H 0.0000 0.0000 'International Tables Vol C Tables 4.2.6.8 and 6.1.1.4'
N N 0.0061 0.0033 'International Tables Vol C Tables 4.2.6.8 and 6.1.1.4'
O O 0.0106 0.0060 'International Tables Vol C Tables 4.2.6.8 and 6.1.1.4'
Ca Ca 0.2262 0.3064 'International Tables Vol C Tables 4.2.6.8 and 6.1.1.4'

loop_
_geom_angle_atom_site_label_1
_geom_angle_atom_site_label_2
_geom_angle_atom_site_label_3
_geom_angle
_geom_angle_site_symmetry_1
_geom_angle_site_symmetry_3
N1 Ca1 N2 79.72(4) . .
N1 Ca1 C30 102.55(5) . 3_655
N2 Ca1 C30 102.24(5) . 3_655
N1 Ca1 C30 144.91(5) . .
N2 Ca1 C30 134.96(5) . .
C30 Ca1 C30 78.16(6) 3_655 .
N1 Ca1 C31 133.78(5) . .
N2 Ca1 C31 129.21(5) . .
C30 Ca1 C31 104.04(5) 3_655 .
C30 Ca1 C31 25.97(5) . .
N1 Ca1 O1 95.94(4) . .
N2 Ca1 O1 98.95(4) . .
C30 Ca1 O1 153.97(5) 3_655 .
C30 Ca1 O1 76.18(5) . .
C31 Ca1 O1 50.21(4) . .
N1 Ca1 C18 102.40(4) . .
N2 Ca1 C18 24.37(4) . .
C30 Ca1 C18 88.68(6) 3_655 .
C30 Ca1 C18 112.67(5) . .
C31 Ca1 C18 115.27(5) . .
O1 Ca1 C18 105.20(4) . .
N1 Ca1 C6 24.34(4) . .
N2 Ca1 C6 102.47(4) . .
C30 Ca1 C6 89.33(5) 3_655 .
C30 Ca1 C6 122.52(5) . .
C31 Ca1 C6 120.40(5) . .
O1 Ca1 C6 100.73(4) . .
C18 Ca1 C6 122.98(4) . .
N1 Ca1 Ca1 132.94(3) . 3_655
N2 Ca1 Ca1 127.11(3) . 3_655
C30 Ca1 Ca1 40.83(4) 3_655 3_655
C30 Ca1 Ca1 37.33(4) . 3_655
C31 Ca1 Ca1 63.24(4) . 3_655
O1 Ca1 Ca1 113.40(3) . 3_655
C18 Ca1 Ca1 104.08(3) . 3_655
C6 Ca1 Ca1 110.60(3) . 3_655
C33 O1 C32 116.36(13) . .
C33 O1 Ca1 139.65(10) . .
C32 O1 Ca1 102.04(9) . .
C2 N1 C6 120.51(12) . .
C2 N1 Ca1 125.26(10) . .
C6 N1 Ca1 113.46(9) . .
C4 N2 C18 120.39(13) . .
C4 N2 Ca1 126.10(10) . .
C18 N2 Ca1 113.14(9) . .
C2 C1 H1A 109.5 . .
C2 C1 H1B 109.5 . .
H1A C1 H1B 109.5 . .
C2 C1 H1C 109.5 . .
H1A C1 H1C 109.5 . .
H1B C1 H1C 109.5 . .
N1 C2 C3 124.04(14) . .
N1 C2 C1 120.70(14) . .
C3 C2 C1 115.26(13) . .
C4 C3 C2 130.44(14) . .
C4 C3 H3 114.8 . .
C2 C3 H3 114.8 . .
N2 C4 C3 124.06(14) . .
N2 C4 C5 120.79(14) . .
C3 C4 C5 115.15(14) . .
C4 C5 H5A 109.5 . .
C4 C5 H5B 109.5 . .
H5A C5 H5B 109.5 . .
C4 C5 H5C 109.5 . .
H5A C5 H5C 109.5 . .
H5B C5 H5C 109.5 . .
C7 C6 C11 120.41(15) . .
C7 C6 N1 121.17(14) . .
C11 C6 N1 118.07(14) . .
C7 C6 Ca1 107.44(10) . .
C11 C6 Ca1 111.46(10) . .
N1 C6 Ca1 42.20(6) . .
C8 C7 C6 118.72(16) . .
C8 C7 C12 119.30(16) . .
C6 C7 C12 121.96(14) . .
C9 C8 C7 121.33(18) . .
C9 C8 H8 119.3 . .
C7 C8 H8 119.3 . .
C8 C9 C10 119.99(17) . .
C8 C9 H9 120.0 . .
C10 C9 H9 120.0 . .
C9 C10 C11 121.16(18) . .
C9 C10 H10 119.4 . .
C11 C10 H10 119.4 . .
C10 C11 C6 118.35(16) . .
C10 C11 C15 121.28(16) . .
C6 C11 C15 120.37(15) . .
C7 C12 C13 112.26(16) . .
C7 C12 C14 110.22(16) . .
C13 C12 C14 110.72(15) . .
C7 C12 H12 107.8 . .
C13 C12 H12 107.8 . .
C14 C12 H12 107.8 . .
C12 C13 H13A 109.5 . .
C12 C13 H13B 109.5 . .
H13A C13 H13B 109.5 . .
C12 C13 H13C 109.5 . .
H13A C13 H13C 109.5 . .
H13B C13 H13C 109.5 . .
C12 C14 H14A 109.5 . .
C12 C14 H14B 109.5 . .
H14A C14 H14B 109.5 . .
C12 C14 H14C 109.5 . .
H14A C14 H14C 109.5 . .
H14B C14 H14C 109.5 . .
C11 C15 C17 111.92(15) . .
C11 C15 C16 113.62(16) . .
C17 C15 C16 109.73(15) . .
C11 C15 H15 107.1 . .
C17 C15 H15 107.1 . .
C16 C15 H15 107.1 . .
C15 C16 H16A 109.5 . .
C15 C16 H16B 109.5 . .
H16A C16 H16B 109.5 . .
C15 C16 H16C 109.5 . .
H16A C16 H16C 109.5 . .
H16B C16 H16C 109.5 . .
C15 C17 H17A 109.5 . .
C15 C17 H17B 109.5 . .
H17A C17 H17B 109.5 . .
C15 C17 H17C 109.5 . .
H17A C17 H17C 109.5 . .
H17B C17 H17C 109.5 . .
C23 C18 C19 120.83(17) . .
C23 C18 N2 119.29(16) . .
C19 C18 N2 119.62(16) . .
C23 C18 Ca1 115.28(11) . .
C19 C18 Ca1 103.85(11) . .
N2 C18 Ca1 42.49(7) . .
C20 C19 C18 117.6(2) . .
C20 C19 C24 120.0(2) . .
C18 C19 C24 122.42(17) . .
C21 C20 C19 121.4(3) . .
C21 C20 H20 119.3 . .
C19 C20 H20 119.3 . .
C22 C21 C20 120.0(2) . .
C22 C21 H21 120.0 . .
C20 C21 H21 120.0 . .
C21 C22 C23 121.8(2) . .
C21 C22 H22 119.1 . .
C23 C22 H22 119.1 . .
C22 C23 C18 118.3(2) . .
C22 C23 C27 120.1(2) . .
C18 C23 C27 121.55(16) . .
C19 C24 C25 111.7(2) . .
C19 C24 C26 112.2(2) . .
C25 C24 C26 109.7(2) . .
C19 C24 H24 107.7 . .
C25 C24 H24 107.7 . .
C26 C24 H24 107.7 . .
C24 C25 H25A 109.5 . .
C24 C25 H25B 109.5 . .
H25A C25 H25B 109.5 . .
C24 C25 H25C 109.5 . .
H25A C25 H25C 109.5 . .
H25B C25 H25C 109.5 . .
C24 C26 H26A 109.5 . .
C24 C26 H26B 109.5 . .
H26A C26 H26B 109.5 . .
C24 C26 H26C 109.5 . .
H26A C26 H26C 109.5 . .
H26B C26 H26C 109.5 . .
C28 C27 C23 112.8(2) . .
C28 C27 C29 108.6(2) . .
C23 C27 C29 114.1(2) . .
C28 C27 H27 107.0 . .
C23 C27 H27 107.0 . .
C29 C27 H27 107.0 . .
C27 C28 H28A 109.5 . .
C27 C28 H28B 109.5 . .
H28A C28 H28B 109.5 . .
C27 C28 H28C 109.5 . .
H28A C28 H28C 109.5 . .
H28B C28 H28C 109.5 . .
C27 C29 H29A 109.5 . .
C27 C29 H29B 109.5 . .
H29A C29 H29B 109.5 . .
C27 C29 H29C 109.5 . .
H29A C29 H29C 109.5 . .
H29B C29 H29C 109.5 . .
C31 C30 Ca1 175.00(17) . 3_655
C31 C30 Ca1 79.30(11) . .
Ca1 C30 Ca1 101.84(6) 3_655 .
C30 C31 C32 176.54(18) . .
C30 C31 Ca1 74.73(11) . .
C32 C31 Ca1 102.11(10) . .
O1 C32 C31 105.52(13) . .
O1 C32 H32A 110.6 . .
C31 C32 H32A 110.6 . .
O1 C32 H32B 110.6 . .
C31 C32 H32B 110.6 . .
H32A C32 H32B 108.8 . .
C38 C33 C34 120.84(17) . .
C38 C33 O1 115.28(15) . .
C34 C33 O1 123.87(16) . .
C35 C34 C33 118.52(19) . .
C35 C34 H34 120.7 . .
C33 C34 H34 120.7 . .
C36 C35 C34 121.2(2) . .
C36 C35 H35 119.4 . .
C34 C35 H35 119.4 . .
C35 C36 C37 119.45(18) . .
C35 C36 H36 120.3 . .
C37 C36 H36 120.3 . .
C36 C37 C38 120.60(19) . .
C36 C37 H37 119.7 . .
C38 C37 H37 119.7 . .
C37 C38 C33 119.29(19) . .
C37 C38 H38 120.4 . .
C33 C38 H38 120.4 . .

loop_
_geom_bond_atom_site_label_1
_geom_bond_atom_site_label_2
_geom_bond_distance
_geom_bond_site_symmetry_2
Ca1 N1 2.3372(13) .
Ca1 N2 2.3409(13) .
Ca1 C30 2.4841(18) 3_655
Ca1 C30 2.6788(16) .
Ca1 C31 2.7286(17) .
Ca1 O1 2.7410(12) .
Ca1 C18 3.1867(16) .
Ca1 C6 3.1919(15) .
Ca1 Ca1 4.0096(6) 3_655
O1 C33 1.389(2) .
O1 C32 1.449(2) .
N1 C2 1.3285(19) .
N1 C6 1.4340(19) .
N2 C4 1.3239(19) .
N2 C18 1.430(2) .
C1 C2 1.514(2) .
C1 H1A 0.9800 .
C1 H1B 0.9800 .
C1 H1C 0.9800 .
C2 C3 1.412(2) .
C3 C4 1.404(2) .
C3 H3 0.9500 .
C4 C5 1.520(2) .
C5 H5A 0.9800 .
C5 H5B 0.9800 .
C5 H5C 0.9800 .
C6 C7 1.403(2) .
C6 C11 1.411(2) .
C7 C8 1.397(2) .
C7 C12 1.513(2) .
C8 C9 1.368(3) .
C8 H8 0.9500 .
C9 C10 1.383(3) .
C9 H9 0.9500 .
C10 C11 1.397(3) .
C10 H10 0.9500 .
C11 C15 1.513(3) .
C12 C13 1.528(3) .
C12 C14 1.529(3) .
C12 H12 1.0000 .
C13 H13A 0.9800 .
C13 H13B 0.9800 .
C13 H13C 0.9800 .
C14 H14A 0.9800 .
C14 H14B 0.9800 .
C14 H14C 0.9800 .
C15 C17 1.526(3) .
C15 C16 1.532(3) .
C15 H15 1.0000 .
C16 H16A 0.9800 .
C16 H16B 0.9800 .
C16 H16C 0.9800 .
C17 H17A 0.9800 .
C17 H17B 0.9800 .
C17 H17C 0.9800 .
C18 C23 1.407(3) .
C18 C19 1.412(3) .
C19 C20 1.406(3) .
C19 C24 1.516(4) .
C20 C21 1.375(4) .
C20 H20 0.9500 .
C21 C22 1.364(4) .
C21 H21 0.9500 .
C22 C23 1.391(3) .
C22 H22 0.9500 .
C23 C27 1.501(3) .
C24 C25 1.529(4) .
C24 C26 1.530(4) .
C24 H24 1.0000 .
C25 H25A 0.9800 .
C25 H25B 0.9800 .
C25 H25C 0.9800 .
C26 H26A 0.9800 .
C26 H26B 0.9800 .
C26 H26C 0.9800 .
C27 C28 1.485(4) .
C27 C29 1.521(3) .
C27 H27 1.0000 .
C28 H28A 0.9800 .
C28 H28B 0.9800 .
C28 H28C 0.9800 .
C29 H29A 0.9800 .
C29 H29B 0.9800 .
C29 H29C 0.9800 .
C30 C31 1.216(2) .
C30 Ca1 2.4842(18) 3_655
C31 C32 1.466(2) .
C32 H32A 0.9900 .
C32 H32B 0.9900 .
C33 C38 1.384(2) .
C33 C34 1.389(3) .
C34 C35 1.387(3) .
C34 H34 0.9500 .
C35 C36 1.376(3) .
C35 H35 0.9500 .
C36 C37 1.381(3) .
C36 H36 0.9500 .
C37 C38 1.383(3) .
C37 H37 0.9500 .
C38 H38 0.9500 .

loop_
_geom_torsion_atom_site_label_1
_geom_torsion_atom_site_label_2
_geom_torsion_atom_site_label_3
_geom_torsion_atom_site_label_4
_geom_torsion
_geom_torsion_site_symmetry_1
_geom_torsion_site_symmetry_4
N1 Ca1 O1 C33 -19.38(16) . .
N2 Ca1 O1 C33 61.11(16) . .
C30 Ca1 O1 C33 -154.67(17) 3_655 .
C30 Ca1 O1 C33 -164.63(17) . .
C31 Ca1 O1 C33 -164.34(18) . .
C18 Ca1 O1 C33 85.21(16) . .
C6 Ca1 O1 C33 -43.51(16) . .
Ca1 Ca1 O1 C33 -161.69(15) 3_655 .
N1 Ca1 O1 C32 142.83(11) . .
N2 Ca1 O1 C32 -136.68(11) . .
C30 Ca1 O1 C32 7.55(18) 3_655 .
C30 Ca1 O1 C32 -2.42(11) . .
C31 Ca1 O1 C32 -2.12(11) . .
C18 Ca1 O1 C32 -112.57(11) . .
C6 Ca1 O1 C32 118.70(11) . .
Ca1 Ca1 O1 C32 0.52(11) 3_655 .
N2 Ca1 N1 C2 -31.09(12) . .
C30 Ca1 N1 C2 -131.48(12) 3_655 .
C30 Ca1 N1 C2 141.32(12) . .
C31 Ca1 N1 C2 104.63(13) . .
O1 Ca1 N1 C2 66.96(12) . .
C18 Ca1 N1 C2 -40.06(13) . .
C6 Ca1 N1 C2 169.93(18) . .
Ca1 Ca1 N1 C2 -163.08(10) 3_655 .
N2 Ca1 N1 C6 158.98(10) . .
C30 Ca1 N1 C6 58.59(11) 3_655 .
C30 Ca1 N1 C6 -28.61(15) . .
C31 Ca1 N1 C6 -65.29(12) . .
O1 Ca1 N1 C6 -102.96(10) . .
C18 Ca1 N1 C6 150.01(10) . .
Ca1 Ca1 N1 C6 26.99(12) 3_655 .
N1 Ca1 N2 C4 28.68(13) . .
C30 Ca1 N2 C4 129.44(13) 3_655 .
C30 Ca1 N2 C4 -145.16(12) . .
C31 Ca1 N2 C4 -110.74(13) . .
O1 Ca1 N2 C4 -65.78(13) . .
C18 Ca1 N2 C4 -173.0(2) . .
C6 Ca1 N2 C4 37.39(13) . .
Ca1 Ca1 N2 C4 165.66(11) 3_655 .
N1 Ca1 N2 C18 -158.34(12) . .
C30 Ca1 N2 C18 -57.58(12) 3_655 .
C30 Ca1 N2 C18 27.82(14) . .
C31 Ca1 N2 C18 62.24(13) . .
O1 Ca1 N2 C18 107.20(11) . .
C6 Ca1 N2 C18 -149.63(11) . .
Ca1 Ca1 N2 C18 -21.36(13) 3_655 .
C6 N1 C2 C3 -169.36(14) . .
Ca1 N1 C2 C3 21.4(2) . .
C6 N1 C2 C1 11.6(2) . .
Ca1 N1 C2 C1 -157.71(12) . .
N1 C2 C3 C4 8.2(3) . .
C1 C2 C3 C4 -172.63(16) . .
C18 N2 C4 C3 171.48(15) . .
Ca1 N2 C4 C3 -16.0(2) . .
C18 N2 C4 C5 -9.5(2) . .
Ca1 N2 C4 C5 163.03(12) . .
C2 C3 C4 N2 -11.3(3) . .
C2 C3 C4 C5 169.63(16) . .
C2 N1 C6 C7 -88.83(18) . .
Ca1 N1 C6 C7 81.63(15) . .
C2 N1 C6 C11 97.88(17) . .
Ca1 N1 C6 C11 -91.66(14) . .
C2 N1 C6 Ca1 -170.46(17) . .
N1 Ca1 C6 C7 -117.46(15) . .
N2 Ca1 C6 C7 -138.65(10) . .
C30 Ca1 C6 C7 118.97(11) 3_655 .
C30 Ca1 C6 C7 43.49(12) . .
C31 Ca1 C6 C7 13.04(12) . .
O1 Ca1 C6 C7 -36.87(11) . .
C18 Ca1 C6 C7 -153.05(10) . .
Ca1 Ca1 C6 C7 83.33(10) 3_655 .
N1 Ca1 C6 C11 108.62(15) . .
N2 Ca1 C6 C11 87.43(11) . .
C30 Ca1 C6 C11 -14.96(11) 3_655 .
C30 Ca1 C6 C11 -90.43(12) . .
C31 Ca1 C6 C11 -120.89(11) . .
O1 Ca1 C6 C11 -170.79(10) . .
C18 Ca1 C6 C11 73.03(12) . .
Ca1 Ca1 C6 C11 -50.59(11) 3_655 .
N2 Ca1 C6 N1 -21.19(10) . .
C30 Ca1 C6 N1 -123.58(10) 3_655 .
C30 Ca1 C6 N1 160.95(10) . .
C31 Ca1 C6 N1 130.50(10) . .
O1 Ca1 C6 N1 80.59(10) . .
C18 Ca1 C6 N1 -35.59(11) . .
Ca1 Ca1 C6 N1 -159.21(9) 3_655 .
C11 C6 C7 C8 -2.2(2) . .
N1 C6 C7 C8 -175.35(15) . .
Ca1 C6 C7 C8 -131.20(14) . .
C11 C6 C7 C12 176.08(15) . .
N1 C6 C7 C12 2.9(2) . .
Ca1 C6 C7 C12 47.10(17) . .
C6 C7 C8 C9 0.6(3) . .
C12 C7 C8 C9 -177.71(18) . .
C7 C8 C9 C10 0.7(3) . .
C8 C9 C10 C11 -0.4(3) . .
C9 C10 C11 C6 -1.1(3) . .
C9 C10 C11 C15 178.71(18) . .
C7 C6 C11 C10 2.4(2) . .
N1 C6 C11 C10 175.79(14) . .
Ca1 C6 C11 C10 129.62(14) . .
C7 C6 C11 C15 -177.39(15) . .
N1 C6 C11 C15 -4.0(2) . .
Ca1 C6 C11 C15 -50.21(17) . .
C8 C7 C12 C13 -60.7(2) . .
C6 C7 C12 C13 121.04(17) . .
C8 C7 C12 C14 63.3(2) . .
C6 C7 C12 C14 -115.03(17) . .
C10 C11 C15 C17 96.2(2) . .
C6 C11 C15 C17 -83.9(2) . .
C10 C11 C15 C16 -28.7(2) . .
C6 C11 C15 C16 151.09(16) . .
C4 N2 C18 C23 -90.11(19) . .
Ca1 N2 C18 C23 96.47(15) . .
C4 N2 C18 C19 95.72(19) . .
Ca1 N2 C18 C19 -77.71(17) . .
C4 N2 C18 Ca1 173.43(19) . .
N1 Ca1 C18 C23 -84.75(13) . .
N2 Ca1 C18 C23 -106.58(18) . .
C30 Ca1 C18 C23 17.81(13) 3_655 .
C30 Ca1 C18 C23 94.39(13) . .
C31 Ca1 C18 C23 122.73(13) . .
O1 Ca1 C18 C23 175.49(12) . .
C6 Ca1 C18 C23 -70.53(13) . .
Ca1 Ca1 C18 C23 55.99(13) 3_655 .
N1 Ca1 C18 C19 140.81(12) . .
N2 Ca1 C18 C19 118.97(18) . .
C30 Ca1 C18 C19 -116.64(13) 3_655 .
C30 Ca1 C18 C19 -40.05(14) . .
C31 Ca1 C18 C19 -11.72(14) . .
O1 Ca1 C18 C19 41.05(13) . .
C6 Ca1 C18 C19 155.02(12) . .
Ca1 Ca1 C18 C19 -78.45(12) 3_655 .
N1 Ca1 C18 N2 21.83(12) . .
C30 Ca1 C18 N2 124.39(12) 3_655 .
C30 Ca1 C18 N2 -159.03(11) . .
C31 Ca1 C18 N2 -130.69(11) . .
O1 Ca1 C18 N2 -77.93(11) . .
C6 Ca1 C18 N2 36.05(13) . .
Ca1 Ca1 C18 N2 162.57(10) 3_655 .
C23 C18 C19 C20 1.2(3) . .
N2 C18 C19 C20 175.30(18) . .
Ca1 C18 C19 C20 132.47(18) . .
C23 C18 C19 C24 -178.83(19) . .
N2 C18 C19 C24 -4.7(3) . .
Ca1 C18 C19 C24 -47.6(2) . .
C18 C19 C20 C21 -0.3(4) . .
C24 C19 C20 C21 179.8(2) . .
C19 C20 C21 C22 -0.7(4) . .
C20 C21 C22 C23 0.8(4) . .
C21 C22 C23 C18 0.1(3) . .
C21 C22 C23 C27 -179.3(2) . .
C19 C18 C23 C22 -1.1(3) . .
N2 C18 C23 C22 -175.23(15) . .
Ca1 C18 C23 C22 -127.30(15) . .
C19 C18 C23 C27 178.27(18) . .
N2 C18 C23 C27 4.2(2) . .
Ca1 C18 C23 C27 52.1(2) . .
C20 C19 C24 C25 -56.9(3) . .
C18 C19 C24 C25 123.2(2) . .
C20 C19 C24 C26 66.7(3) . .
C18 C19 C24 C26 -113.3(2) . .
C22 C23 C27 C28 -89.7(3) . .
C18 C23 C27 C28 90.9(3) . .
C22 C23 C27 C29 34.9(3) . .
C18 C23 C27 C29 -144.49(19) . .
N1 Ca1 C30 C31 -80.00(16) . .
N2 Ca1 C30 C31 89.42(14) . .
C30 Ca1 C30 C31 -175.04(18) 3_655 .
O1 Ca1 C30 C31 0.51(13) . .
C18 Ca1 C30 C31 101.46(13) . .
C6 Ca1 C30 C31 -93.54(14) . .
Ca1 Ca1 C30 C31 -175.04(18) 3_655 .
N1 Ca1 C30 Ca1 95.03(9) . 3_655
N2 Ca1 C30 Ca1 -95.55(8) . 3_655
C30 Ca1 C30 Ca1 0.0 3_655 3_655
C31 Ca1 C30 Ca1 175.04(18) . 3_655
O1 Ca1 C30 Ca1 175.55(7) . 3_655
C18 Ca1 C30 Ca1 -83.50(7) . 3_655
C6 Ca1 C30 Ca1 81.50(7) . 3_655
Ca1 C30 C31 C32 -79(4) 3_655 .
Ca1 C30 C31 C32 24(4) . .
Ca1 C30 C31 Ca1 -103.6(16) 3_655 .
N1 Ca1 C31 C30 128.36(13) . .
N2 Ca1 C31 C30 -114.07(13) . .
C30 Ca1 C31 C30 5.01(18) 3_655 .
O1 Ca1 C31 C30 -179.35(16) . .
C18 Ca1 C31 C30 -90.25(14) . .
C6 Ca1 C31 C30 102.64(13) . .
Ca1 Ca1 C31 C30 3.37(12) 3_655 .
N1 Ca1 C31 C32 -50.19(15) . .
N2 Ca1 C31 C32 67.38(14) . .
C30 Ca1 C31 C32 -173.54(13) 3_655 .
C30 Ca1 C31 C32 -178.6(2) . .
O1 Ca1 C31 C32 2.10(11) . .
C18 Ca1 C31 C32 91.20(13) . .
C6 Ca1 C31 C32 -75.91(13) . .
Ca1 Ca1 C31 C32 -175.18(14) 3_655 .
C33 O1 C32 C31 170.40(15) . .
Ca1 O1 C32 C31 3.15(16) . .
C30 C31 C32 O1 -27(4) . .
Ca1 C31 C32 O1 -3.17(16) . .
C32 O1 C33 C38 177.05(16) . .
Ca1 O1 C33 C38 -22.4(2) . .
C32 O1 C33 C34 -4.3(2) . .
Ca1 O1 C33 C34 156.21(14) . .
C38 C33 C34 C35 2.9(3) . .
O1 C33 C34 C35 -175.63(18) . .
C33 C34 C35 C36 -0.7(3) . .
C34 C35 C36 C37 -1.7(3) . .
C35 C36 C37 C38 1.9(3) . .
C36 C37 C38 C33 0.3(3) . .
C34 C33 C38 C37 -2.7(3) . .
O1 C33 C38 C37 175.96(16) . .
